data_4346278
loop_
_publ_author_name
'Takahashi, Kiyonori'
'Hoshino, Norihisa'
'Takeda, Takashi'
'Noro, Shin-Ichiro'
'Nakamura, Takayoshi'
'Takeda, Sadamu'
'Akutagawa, Tomoyuki'

_publ_section_title
;
 Structural flexibilities and gas adsorption properties of one-dimensional
 copper(II) polymers with paddle-wheel units by modification of benzoate
 ligands.
;
_journal_issue 19
_journal_name_full 'Inorganic chemistry'
_journal_page_first 9423
_journal_page_last 9431
_journal_paper_doi 10.1021/acs.inorgchem.5b01168
_journal_volume 54
_journal_year 2015
_chemical_formula_moiety 'C16 H10 Cu I2 N O4'
_chemical_formula_sum 'C16 H10 Cu I2 N O4'
_chemical_formula_weight 597.61
_space_group_IT_number 88
_space_group_name_Hall '-I 4ad'
_space_group_name_H-M_alt 'I 41/a :2'
_symmetry_cell_setting tetragonal
_symmetry_Int_Tables_number 88
_symmetry_space_group_name_Hall '-I 4ad'
_symmetry_space_group_name_H-M 'I 41/a :2'
_atom_sites_solution_hydrogens geom
_atom_sites_solution_primary direct
_atom_sites_solution_secondary difmap
_audit_creation_date 2015-02-19
_audit_creation_method 'by CrystalStructure 4.0'
_cell_angle_alpha 90.0000
_cell_angle_beta 90.0000
_cell_angle_gamma 90.0000
_cell_formula_units_Z 16
_cell_length_a 18.7948(4)
_cell_length_b 18.7948(4)
_cell_length_c 19.6996(4)
_cell_measurement_reflns_used 17857
_cell_measurement_temperature 100
_cell_measurement_theta_max 68.28
_cell_measurement_theta_min 3.25
_cell_volume 6958.8(3)
_computing_cell_refinement 'RAPID AUTO'
_computing_data_collection 'RAPID AUTO (Rigaku, ????)'
_computing_data_reduction 'RAPID AUTO'
_computing_molecular_graphics 'CrystalStructure 4.0'
_computing_publication_material 'CrystalStructure 4.0 (Rigaku, 2010)'
_computing_structure_refinement 'SHELXL97 (Sheldrick, 2008)'
_computing_structure_solution 'Il Milione (Burla, et al., 2007)'
_diffrn_ambient_temperature 100
_diffrn_detector_area_resol_mean 10.000
_diffrn_measured_fraction_theta_full 1.000
_diffrn_measured_fraction_theta_max 1.000
_diffrn_measurement_device_type 'Rigaku R-AXIS RAPID'
_diffrn_measurement_method \w
_diffrn_radiation_type 'Cu K\a'
_diffrn_radiation_wavelength 1.54187
_diffrn_reflns_av_R_equivalents 0.0844
_diffrn_reflns_limit_h_max 22
_diffrn_reflns_limit_h_min -22
_diffrn_reflns_limit_k_max 22
_diffrn_reflns_limit_k_min -22
_diffrn_reflns_limit_l_max 23
_diffrn_reflns_limit_l_min -23
_diffrn_reflns_number 29446
_diffrn_reflns_theta_full 68.23
_diffrn_reflns_theta_max 68.23
_diffrn_standards_number 0
_exptl_absorpt_coefficient_mu 29.816
_exptl_absorpt_correction_T_max 0.051
_exptl_absorpt_correction_T_min 0.045
_exptl_absorpt_correction_type numerical
_exptl_absorpt_process_details 'NUMABS (Rigaku, 1999)'
_exptl_crystal_colour green
_exptl_crystal_density_diffrn 2.282
_exptl_crystal_density_method 'not measured'
_exptl_crystal_description block
_exptl_crystal_F_000 4480.00
_exptl_crystal_size_max 0.100
_exptl_crystal_size_mid 0.100
_exptl_crystal_size_min 0.100
_refine_diff_density_max 2.840
_refine_diff_density_min -1.710
_refine_ls_extinction_method none
_refine_ls_goodness_of_fit_ref 1.188
_refine_ls_hydrogen_treatment constr
_refine_ls_number_parameters 237
_refine_ls_number_reflns 3179
_refine_ls_number_restraints 102
_refine_ls_R_factor_gt 0.0683
_refine_ls_shift/su_max 0.000
_refine_ls_structure_factor_coef Fsqd
_refine_ls_weighting_details 'w = 1/[\s^2^(Fo^2^)+(0.0760P)^2^+77.3913P] where P=(Fo^2^+2Fc^2^)/3'
_refine_ls_weighting_scheme calc
_refine_ls_wR_factor_ref 0.1756
_reflns_number_gt 2517
_reflns_number_total 3179
_reflns_threshold_expression F^2^>2.0\s(F^2^)
_cod_data_source_file ic5b01168_si_002.cif
_cod_data_source_block Crystal3
_cod_original_sg_symbol_H-M 'I 41/a'
_cod_database_code 4346278

loop_
_symmetry_equiv_pos_site_id
_symmetry_equiv_pos_as_xyz
1 +X,+Y,+Z
2 3/4-Y,1/4+X,1/4+Z
3 1/2-X,-Y,1/2+Z
4 3/4+Y,3/4-X,3/4+Z
5 -X,-Y,-Z
6 3/4+Y,1/4-X,1/4-Z
7 1/2+X,+Y,1/2-Z
8 3/4-Y,3/4+X,3/4-Z
9 1/2+X,1/2+Y,1/2+Z
10 1/4-Y,3/4+X,3/4+Z
11 -X,1/2-Y,+Z
12 1/4+Y,1/4-X,1/4+Z
13 1/2-X,1/2-Y,1/2-Z
14 1/4+Y,3/4-X,3/4-Z
15 +X,1/2+Y,-Z
16 1/4-Y,1/4+X,1/4-Z

loop_
_atom_site_label
_atom_site_type_symbol
_atom_site_fract_x
_atom_site_fract_y
_atom_site_fract_z
_atom_site_U_iso_or_equiv
_atom_site_adp_type
_atom_site_occupancy
_atom_site_symmetry_multiplicity
_atom_site_calc_flag
_atom_site_refinement_flags
I1 I 0.90377(4) 0.50576(4) 0.63604(4) 0.0516(3) Uani 1.0 16 d .
I2 I 0.93754(4) 0.56836(5) 0.12293(4) 0.0637(4) Uani 1.0 16 d .
Cu1 Cu 0.5000 0.7500 0.55819(9) 0.0344(5) Uani 1.0 8 d .
Cu2 Cu 0.5000 0.7500 0.19259(9) 0.0278(5) Uani 1.0 8 d .
O1 O 0.5897(5) 0.6975(5) 0.5669(4) 0.065(3) Uani 1.0 16 d .
O2 O 0.5896(5) 0.6990(5) 0.6797(4) 0.067(3) Uani 1.0 16 d .
O3 O 0.5967(4) 0.7111(4) 0.0721(4) 0.0385(16) Uani 1.0 16 d .
O4 O 0.5965(4) 0.7108(4) 0.1863(4) 0.0379(15) Uani 1.0 16 d .
N1 N 0.5000 0.7500 0.4470(6) 0.035(3) Uani 1.0 8 d .
N2 N 0.5000 0.7500 0.3044(6) 0.032(3) Uani 1.0 8 d .
C1 C 0.6161(6) 0.6822(6) 0.6230(5) 0.043(3) Uani 1.0 16 d .
C2A C 0.6807(10) 0.6356(12) 0.6139(3) 0.047(6) Uani 0.3000 16 d .
C2B C 0.6827(5) 0.6401(6) 0.6280(3) 0.048(4) Uani 0.7000 16 d .
C3A C 0.6840(10) 0.5709(12) 0.6479(4) 0.049(6) Uani 0.3000 16 d .
C3B C 0.7379(6) 0.6645(5) 0.6688(3) 0.072(5) Uani 0.7000 16 d .
C4A C 0.7475(12) 0.5329(10) 0.6497(4) 0.050(6) Uani 0.3000 16 d .
C4B C 0.8014(5) 0.6268(6) 0.6721(3) 0.072(5) Uani 0.7000 16 d .
C5A C 0.8076(10) 0.5597(13) 0.6175(4) 0.047(6) Uani 0.3000 16 d .
C5B C 0.8097(5) 0.5646(6) 0.6348(3) 0.038(4) Uani 0.7000 16 d .
C6A C 0.8043(9) 0.6245(12) 0.5836(3) 0.047(5) Uani 0.3000 16 d .
C6B C 0.7545(6) 0.5401(4) 0.5940(4) 0.078(5) Uani 0.7000 16 d .
C7A C 0.7409(11) 0.6624(9) 0.5818(3) 0.046(5) Uani 0.3000 16 d .
C7B C 0.6910(5) 0.5779(6) 0.5907(4) 0.088(6) Uani 0.7000 16 d .
C8 C 0.6248(5) 0.7002(5) 0.1285(5) 0.030(2) Uani 1.0 16 d .
C9 C 0.6998(3) 0.6720(4) 0.1277(3) 0.038(3) Uani 1.0 16 d .
C10 C 0.7351(4) 0.6610(4) 0.0665(2) 0.047(3) Uani 1.0 16 d .
C11 C 0.8037(4) 0.6334(5) 0.0664(3) 0.049(3) Uani 1.0 16 d .
C12 C 0.8370(3) 0.6167(5) 0.1273(4) 0.052(3) Uani 1.0 16 d .
C13 C 0.8017(4) 0.6277(5) 0.1885(3) 0.063(4) Uani 1.0 16 d .
C14 C 0.7331(4) 0.6553(5) 0.1886(2) 0.056(4) Uani 1.0 16 d .
C15 C 0.5585(6) 0.7352(6) 0.4111(5) 0.043(3) Uani 1.0 16 d .
C16 C 0.5589(6) 0.7346(6) 0.3403(5) 0.040(3) Uani 1.0 16 d .
H3B H 0.7323 0.7070 0.6943 0.0866 Uiso 0.7000 16 calc R
H3A H 0.6429 0.5525 0.6698 0.0588 Uiso 0.3000 16 calc R
H4B H 0.8392 0.6434 0.7000 0.0860 Uiso 0.7000 16 calc R
H4A H 0.7497 0.4887 0.6729 0.0603 Uiso 0.3000 16 calc R
H6B H 0.7601 0.4976 0.5685 0.0941 Uiso 0.7000 16 calc R
H6A H 0.8454 0.6428 0.5616 0.0558 Uiso 0.3000 16 calc R
H7B H 0.6532 0.5612 0.5628 0.1052 Uiso 0.7000 16 calc R
H7A H 0.7386 0.7067 0.5586 0.0557 Uiso 0.3000 16 calc R
H10 H 0.7123 0.6724 0.0249 0.0560 Uiso 1.0 16 calc R
H11 H 0.8278 0.6259 0.0246 0.0593 Uiso 1.0 16 calc R
H13 H 0.8245 0.6163 0.2301 0.0753 Uiso 1.0 16 calc R
H14 H 0.7090 0.6628 0.2304 0.0668 Uiso 1.0 16 calc R
H15 H 0.6014 0.7247 0.4346 0.0517 Uiso 1.0 16 calc R
H16 H 0.6016 0.7231 0.3170 0.0484 Uiso 1.0 16 calc R

loop_
_atom_site_aniso_label
_atom_site_aniso_U_11
_atom_site_aniso_U_22
_atom_site_aniso_U_33
_atom_site_aniso_U_12
_atom_site_aniso_U_13
_atom_site_aniso_U_23
I1 0.0426(5) 0.0325(4) 0.0798(6) 0.0015(3) -0.0075(4) 0.0001(3)
I2 0.0451(5) 0.0974(7) 0.0486(5) 0.0335(5) 0.0081(3) 0.0066(4)
Cu1 0.0385(11) 0.0347(11) 0.0300(10) 0.0019(9) 0.0000 0.0000
Cu2 0.0264(10) 0.0285(10) 0.0285(9) 0.0016(8) 0.0000 0.0000
O1 0.061(5) 0.095(7) 0.038(5) 0.036(5) -0.015(4) -0.024(4)
O2 0.060(5) 0.100(7) 0.041(5) 0.036(5) 0.014(4) 0.032(5)
O3 0.031(4) 0.039(4) 0.046(4) 0.003(3) 0.003(3) 0.003(3)
O4 0.031(4) 0.046(4) 0.037(4) 0.006(3) -0.001(3) 0.003(3)
N1 0.029(6) 0.041(7) 0.035(6) 0.009(5) 0.0000 0.0000
N2 0.027(6) 0.035(6) 0.036(6) 0.006(5) 0.0000 0.0000
C1 0.049(6) 0.048(6) 0.032(5) 0.006(5) 0.001(5) 0.006(4)
C2A 0.041(11) 0.058(13) 0.042(11) 0.005(10) 0.016(9) 0.038(10)
C2B 0.044(9) 0.048(9) 0.052(9) 0.008(7) -0.009(7) -0.012(7)
C3A 0.044(11) 0.058(13) 0.045(11) 0.007(10) 0.012(9) 0.033(10)
C3B 0.055(9) 0.078(11) 0.083(11) 0.011(9) -0.016(9) -0.040(9)
C4A 0.046(11) 0.059(12) 0.046(11) 0.008(9) 0.007(9) 0.028(10)
C4B 0.052(9) 0.078(11) 0.086(11) 0.008(8) -0.017(9) -0.033(9)
C5A 0.041(11) 0.055(13) 0.046(11) 0.010(10) 0.006(9) 0.026(10)
C5B 0.036(8) 0.028(7) 0.051(8) -0.004(6) -0.007(6) -0.012(6)
C6A 0.039(11) 0.057(12) 0.044(11) 0.013(10) 0.009(9) 0.027(9)
C6B 0.070(10) 0.077(11) 0.088(11) 0.013(9) -0.022(9) -0.047(9)
C7A 0.039(11) 0.058(12) 0.042(10) 0.011(9) 0.013(9) 0.032(10)
C7B 0.083(11) 0.086(12) 0.094(12) 0.021(10) -0.020(10) -0.047(10)
C8 0.032(5) 0.022(5) 0.037(5) -0.004(4) 0.003(4) 0.003(4)
C9 0.035(6) 0.033(6) 0.047(6) 0.001(5) 0.004(5) -0.000(5)
C10 0.042(6) 0.049(7) 0.049(7) 0.006(5) -0.002(5) 0.002(5)
C11 0.034(6) 0.061(7) 0.053(7) 0.007(5) 0.003(5) -0.007(6)
C12 0.036(6) 0.063(8) 0.056(7) 0.008(6) 0.006(5) 0.004(6)
C13 0.049(7) 0.093(10) 0.046(7) 0.026(7) 0.003(6) 0.017(7)
C14 0.043(7) 0.079(9) 0.045(7) 0.023(6) 0.014(5) 0.008(6)
C15 0.042(6) 0.059(7) 0.028(5) 0.020(5) -0.005(5) -0.006(5)
C16 0.036(6) 0.056(7) 0.028(5) 0.011(5) -0.003(4) 0.000(5)

loop_
_atom_type_symbol
_atom_type_description
_atom_type_scat_dispersion_real
_atom_type_scat_dispersion_imag
_atom_type_scat_source
C C 0.0181 0.0091
;
International Tables for Crystallography
(1992, Vol. C, Tables 4.2.6.8 and 6.1.1.4)
;
H H 0.0000 0.0000
;
International Tables for Crystallography
(1992, Vol. C, Table 6.1.1.4)
;
O O 0.0492 0.0322
;
International Tables for Crystallography
(1992, Vol. C, Tables 4.2.6.8 and 6.1.1.4)
;
N N 0.0311 0.0180
;
International Tables for Crystallography
(1992, Vol. C, Tables 4.2.6.8 and 6.1.1.4)
;
Cu Cu -1.9646 0.5888
;
International Tables for Crystallography
(1992, Vol. C, Tables 4.2.6.8 and 6.1.1.4)
;
I I -0.3257 6.8362
;
International Tables for Crystallography
(1992, Vol. C, Tables 4.2.6.8 and 6.1.1.4)
;

loop_
_geom_angle_atom_site_label_1
_geom_angle_atom_site_label_2
_geom_angle_atom_site_label_3
_geom_angle
_geom_angle_publ_flag
_geom_angle_site_symmetry_1
_geom_angle_site_symmetry_3
Cu1 Cu1 O1 85.0(3) yes 6_466 .
Cu1 Cu1 O1 85.0(3) yes 6_466 11_665
Cu1 Cu1 O2 83.0(3) yes 6_466 6_466
Cu1 Cu1 O2 83.0(3) yes 6_466 16_656
Cu1 Cu1 N1 180.000 yes 6_466 .
O1 Cu1 O1 170.0(4) yes . 11_665
O1 Cu1 O2 88.7(4) yes . 6_466
O1 Cu1 O2 90.1(4) yes . 16_656
O1 Cu1 N1 95.0(3) yes . .
O1 Cu1 O2 90.1(4) yes 11_665 6_466
O1 Cu1 O2 88.7(4) yes 11_665 16_656
O1 Cu1 N1 95.0(3) yes 11_665 .
O2 Cu1 O2 166.0(4) yes 6_466 16_656
O2 Cu1 N1 97.0(3) yes 6_466 .
O2 Cu1 N1 97.0(3) yes 16_656 .
Cu2 Cu2 O3 81.6(2) yes 6_465 6_465
Cu2 Cu2 O3 81.6(2) yes 6_465 16_655
Cu2 Cu2 O4 86.4(2) yes 6_465 .
Cu2 Cu2 O4 86.4(2) yes 6_465 11_665
Cu2 Cu2 N2 180.000 yes 6_465 .
O3 Cu2 O3 163.1(3) yes 6_465 16_655
O3 Cu2 O4 89.3(3) yes 6_465 .
O3 Cu2 O4 89.7(3) yes 6_465 11_665
O3 Cu2 N2 98.4(2) yes 6_465 .
O3 Cu2 O4 89.7(3) yes 16_655 .
O3 Cu2 O4 89.3(3) yes 16_655 11_665
O3 Cu2 N2 98.4(2) yes 16_655 .
O4 Cu2 O4 172.7(3) yes . 11_665
O4 Cu2 N2 93.6(2) yes . .
O4 Cu2 N2 93.6(2) yes 11_665 .
Cu1 O1 C1 122.5(8) yes . .
Cu1 O2 C1 124.8(8) yes 6_466 .
Cu2 O3 C8 125.4(6) yes 6_465 .
Cu2 O4 C8 120.1(6) yes . .
Cu1 N1 C15 122.0(6) yes . .
Cu1 N1 C15 122.0(6) yes . 11_665
C15 N1 C15 116.1(11) yes . 11_665
Cu2 N2 C16 121.7(6) yes . .
Cu2 N2 C16 121.7(6) yes . 11_665
C16 N2 C16 116.5(11) yes . 11_665
O1 C1 O2 124.7(11) yes . .
O1 C1 C2A 110.5(9) yes . .
O1 C1 C2B 121.3(9) yes . .
O2 C1 C2A 124.6(9) yes . .
O2 C1 C2B 114.0(9) yes . .
C1 C2A C3A 119.2(13) yes . .
C1 C2A C7A 119.9(17) yes . .
C3A C2A C7A 120.0(17) yes . .
C1 C2B C3B 119.5(9) yes . .
C1 C2B C7B 120.4(8) yes . .
C3B C2B C7B 120.0(9) yes . .
C2A C3A C4A 120.0(16) yes . .
C2B C3B C4B 120.0(8) yes . .
C3A C4A C5A 120.0(17) yes . .
C3B C4B C5B 120.0(8) yes . .
I1 C5A C4A 116.4(14) yes . .
I1 C5A C6A 122.9(13) yes . .
C4A C5A C6A 120.0(18) yes . .
I1 C5B C4B 122.3(6) yes . .
I1 C5B C6B 117.7(7) yes . .
C4B C5B C6B 120.0(9) yes . .
C5A C6A C7A 120.0(15) yes . .
C5B C6B C7B 120.0(8) yes . .
C2A C7A C6A 120.0(15) yes . .
C2B C7B C6B 120.0(8) yes . .
O3 C8 O4 126.5(9) yes . .
O3 C8 C9 116.4(8) yes . .
O4 C8 C9 117.1(8) yes . .
C8 C9 C10 120.5(6) yes . .
C8 C9 C14 119.5(6) yes . .
C10 C9 C14 120.0(6) yes . .
C9 C10 C11 120.0(5) yes . .
C10 C11 C12 120.0(5) yes . .
I2 C12 C11 117.9(5) yes . .
I2 C12 C13 122.0(5) yes . .
C11 C12 C13 120.0(6) yes . .
C12 C13 C14 120.0(5) yes . .
C9 C14 C13 120.0(5) yes . .
N1 C15 C16 122.4(10) yes . .
N2 C16 C15 121.3(10) yes . .
C2A C3A H3A 119.999 no . .
C4A C3A H3A 119.993 no . .
C2B C3B H3B 119.989 no . .
C4B C3B H3B 120.007 no . .
C3A C4A H4A 119.998 no . .
C5A C4A H4A 120.009 no . .
C3B C4B H4B 120.009 no . .
C5B C4B H4B 119.990 no . .
C5A C6A H6A 119.999 no . .
C7A C6A H6A 120.000 no . .
C5B C6B H6B 120.004 no . .
C7B C6B H6B 120.005 no . .
C2A C7A H7A 119.999 no . .
C6A C7A H7A 119.997 no . .
C2B C7B H7B 120.000 no . .
C6B C7B H7B 119.989 no . .
C9 C10 H10 120.009 no . .
C11 C10 H10 119.989 no . .
C10 C11 H11 120.012 no . .
C12 C11 H11 119.997 no . .
C12 C13 H13 120.003 no . .
C14 C13 H13 119.998 no . .
C9 C14 H14 119.999 no . .
C13 C14 H14 119.998 no . .
N1 C15 H15 118.813 no . .
C16 C15 H15 118.803 no . .
N2 C16 H16 119.340 no . .
C15 C16 H16 119.340 no . .

loop_
_geom_bond_atom_site_label_1
_geom_bond_atom_site_label_2
_geom_bond_distance
_geom_bond_publ_flag
_geom_bond_site_symmetry_2
I1 C5A 2.10(2) yes .
I1 C5B 2.085(10) yes .
I2 C12 2.098(7) yes .
Cu1 Cu1 2.632(3) yes 6_466
Cu1 O1 1.961(9) yes .
Cu1 O1 1.961(9) yes 11_665
Cu1 O2 1.952(9) yes 6_466
Cu1 O2 1.952(9) yes 16_656
Cu1 N1 2.190(12) yes .
Cu2 Cu2 2.663(3) yes 6_465
Cu2 O3 1.980(7) yes 6_465
Cu2 O3 1.980(7) yes 16_655
Cu2 O4 1.962(7) yes .
Cu2 O4 1.962(7) yes 11_665
Cu2 N2 2.203(12) yes .
O1 C1 1.245(13) yes .
O2 C1 1.265(13) yes .
O3 C8 1.246(11) yes .
O4 C8 1.272(11) yes .
N1 C15 1.337(12) yes .
N1 C15 1.337(12) yes 11_665
N2 C16 1.345(12) yes .
N2 C16 1.345(12) yes 11_665
C1 C2A 1.51(3) yes .
C1 C2B 1.483(15) yes .
C2A C3A 1.39(3) yes .
C2A C7A 1.39(3) yes .
C2B C3B 1.390(13) yes .
C2B C7B 1.390(14) yes .
C3A C4A 1.39(3) yes .
C3B C4B 1.390(14) yes .
C4A C5A 1.39(3) yes .
C4B C5B 1.390(13) yes .
C5A C6A 1.39(3) yes .
C5B C6B 1.390(13) yes .
C6A C7A 1.39(3) yes .
C6B C7B 1.390(14) yes .
C8 C9 1.508(11) yes .
C9 C10 1.390(7) yes .
C9 C14 1.390(7) yes .
C10 C11 1.390(9) yes .
C11 C12 1.390(9) yes .
C12 C13 1.390(9) yes .
C13 C14 1.390(10) yes .
C15 C16 1.394(14) yes .
C3A H3A 0.950 no .
C3B H3B 0.950 no .
C4A H4A 0.950 no .
C4B H4B 0.950 no .
C6A H6A 0.950 no .
C6B H6B 0.950 no .
C7A H7A 0.950 no .
C7B H7B 0.950 no .
C10 H10 0.950 no .
C11 H11 0.950 no .
C13 H13 0.950 no .
C14 H14 0.950 no .
C15 H15 0.950 no .
C16 H16 0.950 no .

loop_
_geom_contact_atom_site_label_1
_geom_contact_atom_site_label_2
_geom_contact_distance
_geom_contact_publ_flag
_geom_contact_site_symmetry_2
Cu1 C1 2.832(11) no 11_665
Cu1 C1 2.869(11) no 16_656
Cu2 C8 2.823(10) no 11_665
Cu2 C8 2.887(10) no 16_655
O1 O1 3.589(12) no 6_466
O1 O1 3.589(12) no 16_656
O1 C1 3.407(14) no 6_466
O1 C1 3.409(15) no 16_656
O1 C3A 3.37(2) no .
O1 C3B 3.489(13) no .
O1 C7A 2.93(3) no .
O1 C7B 2.982(13) no .
O1 C15 3.205(12) no .
O2 O2 3.486(12) no 6_466
O2 O2 3.486(12) no 16_656
O2 C1 3.367(14) no 6_466
O2 C1 3.333(15) no 16_656
O2 C3A 3.06(3) no .
O2 C3B 2.871(14) no .
O2 C7A 3.505(19) no .
O2 C7B 3.449(13) no .
O3 O3 3.465(10) no 6_465
O3 O3 3.465(10) no 16_655
O3 C8 3.335(11) no 6_465
O3 C8 3.345(12) no 16_655
O3 C10 2.769(9) no .
O3 C14 3.598(9) no .
O4 C8 3.430(11) no 6_465
O4 C8 3.450(12) no 16_655
O4 C14 2.772(10) no .
O4 C16 3.148(12) no .
N1 N2 2.809(17) no .
N1 C16 2.393(14) no 11_665
N2 C15 2.388(15) no 11_665
C1 C1 3.576(16) no 6_466
C1 C1 3.576(16) no 16_656
C2A C5A 2.78(3) no .
C2B C5B 2.780(14) no .
C3A C6A 2.78(3) no .
C3B C6B 2.780(11) no .
C4A C7A 2.78(3) no .
C4B C7B 2.780(12) no .
C8 C8 3.573(13) no 6_465
C8 C8 3.573(13) no 16_655
C9 C12 2.780(9) no .
C10 C13 2.780(7) no .
C11 C14 2.780(7) no .
C15 C16 2.671(14) no 11_665
I1 C9 3.451(8) no 8_645
I2 C3A 3.51(2) no 3_664
I2 C3B 3.270(9) no 8_645
I2 C7A 3.297(17) no 8_645
C3A I2 3.51(2) no 3_665
C3A C11 3.568(11) no 10_645
C3A C12 3.57(3) no 3_665
C3B I2 3.270(9) no 14_565
C4A C12 3.26(2) no 3_665
C4A C13 3.25(2) no 3_665
C4B C7B 3.591(10) no 12_565
C6B C11 3.483(11) no 3_665
C6B C12 3.475(12) no 3_665
C7A I2 3.297(17) no 14_565
C7B C4B 3.591(10) no 10_644
C9 I1 3.451(8) no 14_565
C11 C3A 3.568(11) no 12_564
C11 C6B 3.483(11) no 3_664
C12 C3A 3.57(3) no 3_664
C12 C4A 3.26(2) no 3_664
C12 C6B 3.475(12) no 3_664
C12 C15 3.489(13) no 13_665
C12 C16 3.470(13) no 13_665
C13 C4A 3.25(2) no 3_664
C15 C12 3.489(13) no 13_665
C16 C12 3.470(13) no 13_665
I1 H4B 3.1236 no .
I1 H4A 3.0018 no .
I1 H6B 3.0140 no .
I1 H6A 3.1599 no .
I2 H11 3.0290 no .
I2 H13 3.1278 no .
Cu1 H15 3.1274 no .
Cu1 H15 3.1274 no 11_665
Cu2 H16 3.1479 no .
Cu2 H16 3.1479 no 11_665
O1 H3A 3.5402 no .
O1 H7B 2.8269 no .
O1 H7A 2.8081 no .
O1 H15 2.6647 no .
O2 H3B 2.7019 no .
O2 H3A 2.9366 no .
O2 H15 3.5635 no 6_466
O3 H10 2.4738 no .
O4 H14 2.4579 no .
O4 H16 2.5873 no .
N1 H15 1.9783 no 11_665
N1 H16 3.2344 no .
N1 H16 3.2344 no 11_665
N2 H15 3.2302 no .
N2 H15 3.2302 no 11_665
N2 H16 1.9910 no 11_665
C1 H3B 2.6382 no .
C1 H3A 2.6532 no .
C1 H7B 2.6562 no .
C1 H7A 2.6679 no .
C2A H4A 3.2651 no .
C2A H6A 3.2652 no .
C2B H4B 3.2650 no .
C2B H6B 3.2651 no .
C3A H7A 3.2649 no .
C3B H7B 3.2651 no .
C4A H6A 3.2650 no .
C4B H6B 3.2652 no .
C5A H3A 3.2650 no .
C5A H7A 3.2649 no .
C5B H3B 3.2651 no .
C5B H7B 3.2650 no .
C6A H4A 3.2650 no .
C6B H4B 3.2650 no .
C7A H3A 3.2650 no .
C7B H3B 3.2649 no .
C8 H10 2.6735 no .
C8 H14 2.6522 no .
C9 H11 3.2650 no .
C9 H13 3.2649 no .
C10 H14 3.2650 no .
C11 H13 3.2651 no .
C12 H10 3.2651 no .
C12 H14 3.2650 no .
C13 H11 3.2650 no .
C14 H10 3.2649 no .
C15 H15 3.1317 no 11_665
C16 H16 3.1532 no 11_665
H3B H4B 2.3400 no .
H3A H4A 2.3400 no .
H6B H7B 2.3400 no .
H6A H7A 2.3400 no .
H7A H15 3.5682 no .
H10 H11 2.3401 no .
H13 H14 2.3399 no .
H14 H16 2.8758 no .
H15 H16 2.3171 no .
I1 H7A 3.5427 no 12_565
I1 H13 3.4939 no 12_565
I1 H14 3.1413 no 12_565
I1 H15 3.1474 no 12_565
I1 H16 3.2762 no 12_565
I2 H3B 2.8804 no 8_645
I2 H3A 2.8819 no 3_664
I2 H4B 3.5080 no 8_645
I2 H6A 3.4775 no 8_645
I2 H7B 3.2000 no 3_664
I2 H7A 2.8325 no 8_645
I2 H10 3.0618 no 12_565
O1 H4B 3.0900 no 10_644
O2 H11 3.0172 no 10_645
O3 H13 3.2188 no 10_644
O4 H6A 3.2919 no 10_644
N2 H6A 3.5390 no 4_464
N2 H6A 3.5390 no 10_644
C1 H11 3.5764 no 10_645
C2A H11 3.5117 no 10_645
C2B H11 3.3045 no 10_645
C3A H11 2.7421 no 10_645
C3B H7B 3.4018 no 12_565
C3B H11 3.4032 no 10_645
C4A H11 3.4855 no 10_645
C4A H13 3.4934 no 3_665
C4B H7B 2.8346 no 12_565
C4B H15 3.2920 no 12_565
C5A H14 3.3655 no 12_565
C5B H7B 3.5599 no 12_565
C6A H14 3.2785 no 12_565
C6A H16 3.2204 no 12_565
C7B H4B 3.2011 no 10_644
C9 H4A 3.2871 no 3_664
C9 H6B 3.4762 no 3_664
C10 H3A 3.3149 no 12_564
C10 H4A 3.5188 no 3_664
C10 H6B 2.9832 no 3_664
C10 H7A 3.5362 no 13_665
C10 H13 3.0288 no 10_644
C11 H3A 2.9288 no 12_564
C11 H4A 3.2670 no 3_664
C11 H6B 2.7393 no 3_664
C11 H15 3.2087 no 13_665
C12 H3A 3.3115 no 3_664
C12 H4A 2.7180 no 3_664
C12 H6B 3.0485 no 3_664
C12 H7B 3.5820 no 3_664
C12 H15 3.4221 no 13_665
C12 H16 3.4058 no 13_665
C13 H3A 3.5622 no 3_664
C13 H4A 2.4105 no 3_664
C13 H6B 3.5323 no 3_664
C13 H6B 3.5084 no 10_644
C13 H10 3.3022 no 12_565
C13 H16 3.3440 no 13_665
C14 H4A 2.7422 no 3_664
C14 H6A 3.5687 no 10_644
C15 H4B 2.9891 no 10_644
C15 H6A 3.4033 no 10_644
C16 H4B 3.5970 no 10_644
C16 H6A 2.8267 no 10_644
H3B I2 2.8804 no 14_565
H3B H3B 2.8049 no 13_666
H3B H7B 3.4564 no 12_565
H3B H11 3.5408 no 10_645
H3A I2 2.8819 no 3_665
H3A C10 3.3149 no 10_645
H3A C11 2.9288 no 10_645
H3A C12 3.3115 no 3_665
H3A C13 3.5622 no 3_665
H3A H10 2.9439 no 10_645
H3A H11 2.1471 no 10_645
H3A H13 3.4428 no 3_665
H4B I2 3.5080 no 14_565
H4B O1 3.0900 no 12_565
H4B C7B 3.2011 no 12_565
H4B C15 2.9891 no 12_565
H4B C16 3.5970 no 12_565
H4B H7B 2.4476 no 12_565
H4B H15 2.5672 no 12_565
H4A C9 3.2871 no 3_665
H4A C10 3.5188 no 3_665
H4A C11 3.2670 no 3_665
H4A C12 2.7180 no 3_665
H4A C13 2.4105 no 3_665
H4A C14 2.7422 no 3_665
H4A H11 3.5217 no 10_645
H4A H13 2.6662 no 3_665
H4A H14 3.1600 no 3_665
H6B C9 3.4762 no 3_665
H6B C10 2.9832 no 3_665
H6B C11 2.7393 no 3_665
H6B C12 3.0485 no 3_665
H6B C13 3.5323 no 3_665
H6B C13 3.5084 no 12_565
H6B H10 3.3496 no 3_665
H6B H11 2.9783 no 3_665
H6B H13 2.9754 no 12_565
H6B H14 3.4513 no 12_565
H6A I2 3.4775 no 14_565
H6A O4 3.2919 no 12_565
H6A N2 3.5390 no 2_655
H6A C14 3.5687 no 12_565
H6A C15 3.4033 no 12_565
H6A C16 2.8267 no 12_565
H6A H14 2.7967 no 12_565
H6A H15 3.4339 no 12_565
H6A H16 2.4042 no 12_565
H7B I2 3.2000 no 3_665
H7B C3B 3.4018 no 10_644
H7B C4B 2.8346 no 10_644
H7B C5B 3.5599 no 10_644
H7B C12 3.5820 no 3_665
H7B H3B 3.4564 no 10_644
H7B H4B 2.4476 no 10_644
H7A I1 3.5427 no 10_644
H7A I2 2.8325 no 14_565
H7A C10 3.5362 no 13_665
H7A H10 2.9530 no 13_665
H10 I2 3.0618 no 10_644
H10 C13 3.3022 no 10_644
H10 H3A 2.9439 no 12_564
H10 H6B 3.3496 no 3_664
H10 H7A 2.9530 no 13_665
H10 H13 2.5193 no 10_644
H11 O2 3.0172 no 12_564
H11 C1 3.5764 no 12_564
H11 C2A 3.5117 no 12_564
H11 C2B 3.3045 no 12_564
H11 C3A 2.7421 no 12_564
H11 C3B 3.4032 no 12_564
H11 C4A 3.4855 no 12_564
H11 H3B 3.5408 no 12_564
H11 H3A 2.1471 no 12_564
H11 H4A 3.5217 no 12_564
H11 H6B 2.9783 no 3_664
H11 H15 3.2091 no 13_665
H13 I1 3.4939 no 10_644
H13 O3 3.2188 no 12_565
H13 C4A 3.4934 no 3_664
H13 C10 3.0288 no 12_565
H13 H3A 3.4428 no 3_664
H13 H4A 2.6662 no 3_664
H13 H6B 2.9754 no 10_644
H13 H10 2.5193 no 12_565
H13 H16 3.4507 no 13_665
H14 I1 3.1413 no 10_644
H14 C5A 3.3655 no 10_644
H14 C6A 3.2785 no 10_644
H14 H4A 3.1600 no 3_664
H14 H6B 3.4513 no 10_644
H14 H6A 2.7967 no 10_644
H15 I1 3.1474 no 10_644
H15 C4B 3.2920 no 10_644
H15 C11 3.2087 no 13_665
H15 C12 3.4221 no 13_665
H15 H4B 2.5672 no 10_644
H15 H6A 3.4339 no 10_644
H15 H11 3.2091 no 13_665
H16 I1 3.2762 no 10_644
H16 C6A 3.2204 no 10_644
H16 C12 3.4058 no 13_665
H16 C13 3.3440 no 13_665
H16 H6A 2.4042 no 10_644
H16 H13 3.4507 no 13_665

loop_
_geom_torsion_atom_site_label_1
_geom_torsion_atom_site_label_2
_geom_torsion_atom_site_label_3
_geom_torsion_atom_site_label_4
_geom_torsion
_geom_torsion_publ_flag
_geom_torsion_site_symmetry_1
_geom_torsion_site_symmetry_3
_geom_torsion_site_symmetry_4
Cu1 Cu1 O1 C1 -0.1(7) no 6_466 . .
O1 Cu1 Cu1 O1 -90.0(3) no . 6_466 6_466
O1 Cu1 Cu1 O1 90.0(3) no . 6_466 16_656
O1 Cu1 Cu1 O2 -179.3(3) no . 6_466 11_665
O1 Cu1 Cu1 O2 0.7(3) no . 6_466 .
Cu1 Cu1 O1 C1 -0.1(7) no 6_466 11_665 11_665
O1 Cu1 Cu1 O1 90.0(3) no 11_665 6_466 6_466
O1 Cu1 Cu1 O1 -90.0(3) no 11_665 6_466 16_656
O1 Cu1 Cu1 O2 0.7(3) no 11_665 6_466 11_665
O1 Cu1 Cu1 O2 -179.3(3) no 11_665 6_466 .
Cu1 Cu1 O2 C1 1.6(7) no 6_466 6_466 6_466
O2 Cu1 Cu1 O1 -0.7(3) no 6_466 6_466 6_466
O2 Cu1 Cu1 O1 179.3(3) no 6_466 6_466 16_656
O2 Cu1 Cu1 O2 -90.0(3) no 6_466 6_466 11_665
O2 Cu1 Cu1 O2 90.0(3) no 6_466 6_466 .
Cu1 Cu1 O2 C1 1.6(7) no 6_466 16_656 16_656
O2 Cu1 Cu1 O1 179.3(3) no 16_656 6_466 6_466
O2 Cu1 Cu1 O1 -0.7(3) no 16_656 6_466 16_656
O2 Cu1 Cu1 O2 90.0(3) no 16_656 6_466 11_665
O2 Cu1 Cu1 O2 -90.0(3) no 16_656 6_466 .
O1 Cu1 O2 C1 86.7(8) no . 6_466 6_466
O2 Cu1 O1 C1 -83.2(7) no 6_466 . .
O1 Cu1 O2 C1 -83.3(8) no . 16_656 16_656
O2 Cu1 O1 C1 82.8(7) no 16_656 . .
O1 Cu1 N1 C15 -16.1(3) no . . .
O1 Cu1 N1 C15 163.9(3) no . . 11_665
N1 Cu1 O1 C1 179.9(7) no . . .
O1 Cu1 O2 C1 -83.3(8) no 11_665 6_466 6_466
O2 Cu1 O1 C1 82.8(7) no 6_466 11_665 11_665
O1 Cu1 O2 C1 86.7(8) no 11_665 16_656 16_656
O2 Cu1 O1 C1 -83.2(7) no 16_656 11_665 11_665
O1 Cu1 N1 C15 163.9(3) no 11_665 . .
O1 Cu1 N1 C15 -16.1(3) no 11_665 . 11_665
N1 Cu1 O1 C1 179.9(7) no . 11_665 11_665
O2 Cu1 N1 C15 -105.4(3) no 6_466 . .
O2 Cu1 N1 C15 74.6(3) no 6_466 . 11_665
N1 Cu1 O2 C1 -178.4(7) no . 6_466 6_466
O2 Cu1 N1 C15 74.6(3) no 16_656 . .
O2 Cu1 N1 C15 -105.4(3) no 16_656 . 11_665
N1 Cu1 O2 C1 -178.4(7) no . 16_656 16_656
Cu2 Cu2 O3 C8 0.5(5) no 6_465 6_465 6_465
O3 Cu2 Cu2 O3 90.00(19) no 6_465 6_465 11_665
O3 Cu2 Cu2 O3 -90.00(19) no 6_465 6_465 .
O3 Cu2 Cu2 O4 0.19(19) no 6_465 6_465 6_465
O3 Cu2 Cu2 O4 -179.81(19) no 6_465 6_465 16_655
Cu2 Cu2 O3 C8 0.5(5) no 6_465 16_655 16_655
O3 Cu2 Cu2 O3 -90.00(19) no 16_655 6_465 11_665
O3 Cu2 Cu2 O3 90.00(19) no 16_655 6_465 .
O3 Cu2 Cu2 O4 -179.81(19) no 16_655 6_465 6_465
O3 Cu2 Cu2 O4 0.19(19) no 16_655 6_465 16_655
Cu2 Cu2 O4 C8 0.9(5) no 6_465 . .
O4 Cu2 Cu2 O3 179.8(2) no . 6_465 11_665
O4 Cu2 Cu2 O3 -0.2(2) no . 6_465 .
O4 Cu2 Cu2 O4 90.0(2) no . 6_465 6_465
O4 Cu2 Cu2 O4 -90.0(2) no . 6_465 16_655
Cu2 Cu2 O4 C8 0.9(5) no 6_465 11_665 11_665
O4 Cu2 Cu2 O3 -0.2(2) no 11_665 6_465 11_665
O4 Cu2 Cu2 O3 179.8(2) no 11_665 6_465 .
O4 Cu2 Cu2 O4 -90.0(2) no 11_665 6_465 6_465
O4 Cu2 Cu2 O4 90.0(2) no 11_665 6_465 16_655
O3 Cu2 O4 C8 82.5(5) no 6_465 . .
O4 Cu2 O3 C8 -86.0(6) no . 6_465 6_465
O3 Cu2 O4 C8 -80.7(5) no 6_465 11_665 11_665
O4 Cu2 O3 C8 86.9(6) no 11_665 6_465 6_465
O3 Cu2 N2 C16 97.28(19) no 6_465 . .
O3 Cu2 N2 C16 -82.72(19) no 6_465 . 11_665
N2 Cu2 O3 C8 -179.5(5) no . 6_465 6_465
O3 Cu2 O4 C8 -80.7(5) no 16_655 . .
O4 Cu2 O3 C8 86.9(6) no . 16_655 16_655
O3 Cu2 O4 C8 82.5(5) no 16_655 11_665 11_665
O4 Cu2 O3 C8 -86.0(6) no 11_665 16_655 16_655
O3 Cu2 N2 C16 -82.72(19) no 16_655 . .
O3 Cu2 N2 C16 97.28(19) no 16_655 . 11_665
N2 Cu2 O3 C8 -179.5(5) no . 16_655 16_655
O4 Cu2 N2 C16 7.5(2) no . . .
O4 Cu2 N2 C16 -172.5(2) no . . 11_665
N2 Cu2 O4 C8 -179.1(5) no . . .
O4 Cu2 N2 C16 -172.5(2) no 11_665 . .
O4 Cu2 N2 C16 7.5(2) no 11_665 . 11_665
N2 Cu2 O4 C8 -179.1(5) no . 11_665 11_665
Cu1 O1 C1 O2 -1.1(16) no . . .
Cu1 O1 C1 C2A 174.3(6) no . . .
Cu1 O1 C1 C2B 177.7(6) no . . .
Cu1 O2 C1 O1 2.1(17) no 6_466 . .
Cu1 O2 C1 C2A -172.6(7) no 6_466 . .
Cu1 O2 C1 C2B -176.8(6) no 6_466 . .
Cu2 O3 C8 O4 1.4(13) no 6_465 . .
Cu2 O3 C8 C9 -178.5(4) no 6_465 . .
Cu2 O4 C8 O3 -1.6(12) no . . .
Cu2 O4 C8 C9 178.3(5) no . . .
Cu1 N1 C15 C16 179.6(6) no . . .
Cu1 N1 C15 C16 179.6(6) no . 11_665 11_665
C15 N1 C15 C16 -0.4(12) no . 11_665 11_665
C15 N1 C15 C16 -0.4(12) no 11_665 . .
Cu2 N2 C16 C15 179.6(5) no . . .
Cu2 N2 C16 C15 179.6(5) no . 11_665 11_665
C16 N2 C16 C15 -0.4(12) no . 11_665 11_665
C16 N2 C16 C15 -0.4(12) no 11_665 . .
O1 C1 C2A C3A -125.6(10) no . . .
O1 C1 C2A C7A 65.3(14) no . . .
O1 C1 C2B C3B 130.0(10) no . . .
O1 C1 C2B C7B -47.9(14) no . . .
O2 C1 C2A C3A 49.7(19) no . . .
O2 C1 C2A C7A -119.3(11) no . . .
O2 C1 C2B C3B -51.1(13) no . . .
O2 C1 C2B C7B 131.0(9) no . . .
C1 C2A C3A C4A -169.0(10) no . . .
C1 C2A C7A C6A 168.9(8) no . . .
C3A C2A C7A C6A -0.0(17) no . . .
C7A C2A C3A C4A -0.0(18) no . . .
C1 C2B C3B C4B -177.9(7) no . . .
C1 C2B C7B C6B 177.8(7) no . . .
C3B C2B C7B C6B -0.0(12) no . . .
C7B C2B C3B C4B 0.0(11) no . . .
C2A C3A C4A C5A 0.0(18) no . . .
C2B C3B C4B C5B 0.0(11) no . . .
C3A C4A C5A I1 171.0(10) no . . .
C3A C4A C5A C6A 0.0(19) no . . .
C3B C4B C5B I1 179.1(6) no . . .
C3B C4B C5B C6B 0.0(11) no . . .
I1 C5A C6A C7A -170.4(8) no . . .
C4A C5A C6A C7A -0.0(19) no . . .
I1 C5B C6B C7B -179.1(5) no . . .
C4B C5B C6B C7B -0.0(11) no . . .
C5A C6A C7A C2A 0.0(17) no . . .
C5B C6B C7B C2B 0.0(11) no . . .
O3 C8 C9 C10 1.8(11) no . . .
O3 C8 C9 C14 -176.8(7) no . . .
O4 C8 C9 C10 -178.1(7) no . . .
O4 C8 C9 C14 3.3(11) no . . .
C8 C9 C10 C11 -178.5(6) no . . .
C8 C9 C14 C13 178.6(7) no . . .
C10 C9 C14 C13 -0.0(11) no . . .
C14 C9 C10 C11 0.0(11) no . . .
C9 C10 C11 C12 -0.0(11) no . . .
C10 C11 C12 I2 175.6(6) no . . .
C10 C11 C12 C13 0.0(12) no . . .
I2 C12 C13 C14 -175.4(5) no . . .
C11 C12 C13 C14 -0.0(12) no . . .
C12 C13 C14 C9 0.0(12) no . . .
N1 C15 C16 N2 0.9(16) no . . .
